data_4325495
loop_
_publ_author_name
'Timothy J. Boyle'
'Leigh Anna M. Ottley'
'Christopher A. Apblett'
'Constantine A. Stewart'
'Sarah M. Hoppe'
'Krista L. Hawthorne'
'Mark A. Rodriguez'

_publ_section_title
;
 Synthesis, Characterization, and Electrochemical Properties of a Series
 of Sterically Varied Iron(II) Alkoxide Precursors and Their Resultant
 Nanoparticles
;
_journal_name_full 'Inorganic Chemistry'
_journal_page_first 6174
_journal_page_last 6182
_journal_paper_doi 10.1021/ic200423m
_journal_volume 50
_journal_year 2011
_chemical_formula_sum 'C37 H55 Fe O3 n'
_chemical_formula_weight 617.67
_chemical_name_systematic
; 

 ? 

;
_space_group_IT_number 14
_symmetry_cell_setting monoclinic
_symmetry_space_group_name_Hall '-P 2yn'
_symmetry_space_group_name_H-M 'P 1 21/n 1'
_atom_sites_solution_hydrogens geom
_atom_sites_solution_primary direct
_atom_sites_solution_secondary difmap
_audit_creation_method SHELXL-97
_cell_angle_alpha 90.00
_cell_angle_beta 101.432(4)
_cell_angle_gamma 90.00
_cell_formula_units_Z 4
_cell_length_a 9.740(2)
_cell_length_b 22.662(5)
_cell_length_c 16.299(3)
_cell_measurement_temperature 173(2)
_cell_volume 3526.3(12)
_computing_cell_refinement 'Bruker SMART'
_computing_data_collection 'Bruker SMART'
_computing_data_reduction 'Bruker SAINT'
_computing_molecular_graphics 'Bruker SHELXTL'
_computing_publication_material 'Bruker SHELXTL'
_computing_structure_refinement 'SHELXL-97 (Sheldrick, 1997)'
_computing_structure_solution 'SHELXS-97 (Sheldrick, 1990)'
_diffrn_ambient_temperature 173(2)
_diffrn_measured_fraction_theta_full 0.998
_diffrn_measured_fraction_theta_max 0.990
_diffrn_measurement_device_type 'CCD area detector'
_diffrn_measurement_method 'phi and omega scans'
_diffrn_radiation_monochromator graphite
_diffrn_radiation_source 'fine-focus sealed tube'
_diffrn_radiation_type MoK\a
_diffrn_radiation_wavelength 0.71073
_diffrn_reflns_av_R_equivalents 0.0351
_diffrn_reflns_av_sigmaI/netI 0.0292
_diffrn_reflns_limit_h_max 10
_diffrn_reflns_limit_h_min -10
_diffrn_reflns_limit_k_max 25
_diffrn_reflns_limit_k_min -25
_diffrn_reflns_limit_l_max 17
_diffrn_reflns_limit_l_min -18
_diffrn_reflns_number 21425
_diffrn_reflns_theta_full 25.30
_diffrn_reflns_theta_max 24.10
_diffrn_reflns_theta_min 1.56
_exptl_absorpt_coefficient_mu 0.461
_exptl_absorpt_correction_T_max 0.955
_exptl_absorpt_correction_T_min 0.936
_exptl_absorpt_correction_type empirical
_exptl_absorpt_process_details SADABS
_exptl_crystal_colour yellow
_exptl_crystal_density_diffrn 1.163
_exptl_crystal_description rod
_exptl_crystal_F_000 1336
_exptl_crystal_size_max 0.25
_exptl_crystal_size_mid 0.12
_exptl_crystal_size_min 0.10
_refine_diff_density_max 0.403
_refine_diff_density_min -0.351
_refine_diff_density_rms 0.046
_refine_ls_extinction_method none
_refine_ls_goodness_of_fit_ref 1.036
_refine_ls_hydrogen_treatment constr
_refine_ls_matrix_type full
_refine_ls_number_parameters 379
_refine_ls_number_reflns 5076
_refine_ls_number_restraints 0
_refine_ls_restrained_S_all 1.036
_refine_ls_R_factor_all 0.0466
_refine_ls_R_factor_gt 0.0371
_refine_ls_shift/su_max 0.001
_refine_ls_shift/su_mean 0.000
_refine_ls_structure_factor_coef Fsqd
_refine_ls_weighting_details 'calc w=1/[\s^2^(Fo^2^)+(0.0545P)^2^+1.3779P] where P=(Fo^2^+2Fc^2^)/3'
_refine_ls_weighting_scheme calc
_refine_ls_wR_factor_gt 0.0942
_refine_ls_wR_factor_ref 0.1003
_reflns_number_gt 4282
_reflns_number_total 5076
_reflns_threshold_expression >2sigma(I)
_cod_data_source_file ic200423m_si_001_09.cif
_cod_data_source_block 8jy102s
_cod_original_cell_volume 3526.2(13)
_cod_original_formula_sum 'C37 H55 Fe n O3'
_cod_database_code 4325495

loop_
_symmetry_equiv_pos_as_xyz
'x, y, z'
'-x+1/2, y+1/2, -z+1/2'
'-x, -y, -z'
'x-1/2, -y-1/2, z-1/2'

loop_
_atom_site_label
_atom_site_type_symbol
_atom_site_fract_x
_atom_site_fract_y
_atom_site_fract_z
_atom_site_U_iso_or_equiv
_atom_site_adp_type
_atom_site_occupancy
_atom_site_symmetry_multiplicity
_atom_site_calc_flag
_atom_site_refinement_flags
Fe1 Fe 0.43690(3) 0.089107(14) 0.243995(19) 0.02760(13) Uani 1 1 d .
N1 n 0.57878(19) 0.11417(8) 0.35633(11) 0.0300(4) Uani 1 1 d .
O1 O 0.34263(15) 0.03139(7) 0.29529(9) 0.0316(4) Uani 1 1 d .
O2 O 0.41316(15) 0.15760(7) 0.17428(9) 0.0320(4) Uani 1 1 d .
O3 O 0.58484(16) 0.04298(7) 0.18592(9) 0.0346(4) Uani 1 1 d .
C1 C 0.2298(2) 0.00149(10) 0.30856(13) 0.0278(5) Uani 1 1 d .
C2 C 0.2108(2) -0.05853(10) 0.28230(13) 0.0294(5) Uani 1 1 d .
C3 C 0.0922(2) -0.08780(10) 0.29606(15) 0.0358(6) Uani 1 1 d .
H3 H 0.0759 -0.1271 0.2763 0.043 Uiso 1 1 calc R
C4 C -0.0029(2) -0.06200(11) 0.33732(15) 0.0387(6) Uani 1 1 d .
H4 H -0.0827 -0.0833 0.3461 0.046 Uiso 1 1 calc R
C5 C 0.0193(2) -0.00515(11) 0.36557(15) 0.0352(6) Uani 1 1 d .
H5 H -0.0457 0.0121 0.3950 0.042 Uiso 1 1 calc R
C6 C 0.1335(2) 0.02850(10) 0.35288(13) 0.0298(5) Uani 1 1 d .
C7 C 0.1557(2) 0.09061(10) 0.39097(15) 0.0339(6) Uani 1 1 d .
C8 C 0.2862(3) 0.08947(12) 0.46160(17) 0.0476(7) Uani 1 1 d .
H8A H 0.3651 0.0726 0.4405 0.071 Uiso 1 1 calc .
H8B H 0.2673 0.0653 0.5080 0.071 Uiso 1 1 calc .
H8C H 0.3094 0.1298 0.4814 0.071 Uiso 1 1 calc .
C9 C 0.0312(3) 0.11091(12) 0.42911(16) 0.0431(6) Uani 1 1 d .
H9A H 0.0493 0.1508 0.4521 0.065 Uiso 1 1 calc .
H9B H 0.0191 0.0837 0.4739 0.065 Uiso 1 1 calc .
H9C H -0.0542 0.1112 0.3856 0.065 Uiso 1 1 calc .
C10 C 0.1704(3) 0.13777(12) 0.32604(18) 0.0511(7) Uani 1 1 d .
H10A H 0.2604 0.1329 0.3086 0.077 Uiso 1 1 calc .
H10B H 0.1663 0.1770 0.3507 0.077 Uiso 1 1 calc .
H10C H 0.0940 0.1336 0.2773 0.077 Uiso 1 1 calc .
C11 C 0.3184(3) -0.09147(10) 0.24151(15) 0.0354(6) Uani 1 1 d .
C12 C 0.4642(3) -0.08947(11) 0.29876(18) 0.0456(7) Uani 1 1 d .
H12A H 0.4944 -0.0483 0.3079 0.068 Uiso 1 1 calc .
H12B H 0.5312 -0.1109 0.2722 0.068 Uiso 1 1 calc .
H12C H 0.4600 -0.1079 0.3526 0.068 Uiso 1 1 calc .
C13 C 0.3229(3) -0.06460(11) 0.15606(16) 0.0447(7) Uani 1 1 d .
H13A H 0.2299 -0.0673 0.1199 0.067 Uiso 1 1 calc .
H13B H 0.3908 -0.0862 0.1304 0.067 Uiso 1 1 calc .
H13C H 0.3508 -0.0231 0.1631 0.067 Uiso 1 1 calc .
C14 C 0.2817(3) -0.15745(11) 0.22677(17) 0.0474(7) Uani 1 1 d .
H14A H 0.2764 -0.1762 0.2802 0.071 Uiso 1 1 calc .
H14B H 0.3543 -0.1768 0.2025 0.071 Uiso 1 1 calc .
H14C H 0.1911 -0.1611 0.1882 0.071 Uiso 1 1 calc .
C15 C 0.4095(2) 0.16949(10) 0.09300(14) 0.0305(5) Uani 1 1 d .
C16 C 0.2883(2) 0.15615(10) 0.03135(15) 0.0339(6) Uani 1 1 d .
C17 C 0.2978(3) 0.16008(12) -0.05266(16) 0.0442(7) Uani 1 1 d .
H17 H 0.2200 0.1485 -0.0944 0.053 Uiso 1 1 calc R
C18 C 0.4173(3) 0.18041(13) -0.07671(18) 0.0530(8) Uani 1 1 d .
H18 H 0.4239 0.1805 -0.1341 0.064 Uiso 1 1 calc R
C19 C 0.5266(3) 0.20049(12) -0.01695(17) 0.0486(7) Uani 1 1 d .
H19 H 0.6056 0.2172 -0.0344 0.058 Uiso 1 1 calc R
C20 C 0.5264(2) 0.19741(10) 0.06847(15) 0.0355(6) Uani 1 1 d .
C21 C 0.6447(2) 0.22555(11) 0.13277(17) 0.0399(6) Uani 1 1 d .
C22 C 0.7329(2) 0.17963(11) 0.18884(17) 0.0416(6) Uani 1 1 d .
H22A H 0.6721 0.1559 0.2170 0.062 Uiso 1 1 calc .
H22B H 0.8034 0.1997 0.2308 0.062 Uiso 1 1 calc .
H22C H 0.7797 0.1539 0.1546 0.062 Uiso 1 1 calc .
C23 C 0.5801(3) 0.27009(12) 0.18504(19) 0.0497(7) Uani 1 1 d .
H23A H 0.5092 0.2503 0.2103 0.074 Uiso 1 1 calc .
H23B H 0.5362 0.3022 0.1489 0.074 Uiso 1 1 calc .
H23C H 0.6535 0.2862 0.2293 0.074 Uiso 1 1 calc .
C24 C 0.7476(3) 0.26096(13) 0.0911(2) 0.0594(8) Uani 1 1 d .
H24A H 0.8189 0.2794 0.1344 0.089 Uiso 1 1 calc .
H24B H 0.6963 0.2916 0.0551 0.089 Uiso 1 1 calc .
H24C H 0.7930 0.2344 0.0572 0.089 Uiso 1 1 calc .
C25 C 0.1466(2) 0.14149(11) 0.05553(15) 0.0390(6) Uani 1 1 d .
C26 C 0.1119(3) 0.19033(12) 0.11372(16) 0.0431(6) Uani 1 1 d .
H26A H 0.1886 0.1939 0.1625 0.065 Uiso 1 1 calc .
H26B H 0.0251 0.1803 0.1323 0.065 Uiso 1 1 calc .
H26C H 0.0999 0.2279 0.0834 0.065 Uiso 1 1 calc .
C27 C 0.1486(3) 0.08107(12) 0.09740(17) 0.0467(7) Uani 1 1 d .
H27A H 0.1698 0.0506 0.0591 0.070 Uiso 1 1 calc .
H27B H 0.0568 0.0732 0.1111 0.070 Uiso 1 1 calc .
H27C H 0.2205 0.0807 0.1488 0.070 Uiso 1 1 calc .
C28 C 0.0261(3) 0.14059(15) -0.02113(18) 0.0591(8) Uani 1 1 d .
H28A H 0.0220 0.1786 -0.0502 0.089 Uiso 1 1 calc .
H28B H -0.0625 0.1336 -0.0029 0.089 Uiso 1 1 calc .
H28C H 0.0421 0.1090 -0.0592 0.089 Uiso 1 1 calc .
C29 C 0.7205(2) 0.02217(11) 0.22759(15) 0.0381(6) Uani 1 1 d .
H29A H 0.7100 -0.0101 0.2668 0.046 Uiso 1 1 calc R
H29B H 0.7739 0.0546 0.2599 0.046 Uiso 1 1 calc R
C30 C 0.7949(3) 0.00068(19) 0.16344(19) 0.0787(11) Uani 1 1 d .
H30A H 0.7985 -0.0430 0.1637 0.094 Uiso 1 1 calc R
H30B H 0.8919 0.0161 0.1738 0.094 Uiso 1 1 calc R
C31 C 0.7146(4) 0.02258(19) 0.08205(19) 0.0815(11) Uani 1 1 d .
H31A H 0.7101 -0.0080 0.0382 0.098 Uiso 1 1 calc R
H31B H 0.7590 0.0584 0.0643 0.098 Uiso 1 1 calc R
C32 C 0.5715(3) 0.03628(13) 0.09664(14) 0.0437(7) Uani 1 1 d .
H32A H 0.5357 0.0731 0.0674 0.052 Uiso 1 1 calc R
H32B H 0.5059 0.0038 0.0757 0.052 Uiso 1 1 calc R
C33 C 0.6082(3) 0.17084(11) 0.37602(16) 0.0414(6) Uani 1 1 d .
H33 H 0.5729 0.2002 0.3358 0.050 Uiso 1 1 calc R
C34 C 0.6865(3) 0.18841(13) 0.45113(17) 0.0508(7) Uani 1 1 d .
H34 H 0.7077 0.2289 0.4618 0.061 Uiso 1 1 calc R
C35 C 0.7334(3) 0.14703(13) 0.51027(17) 0.0477(7) Uani 1 1 d .
H35 H 0.7872 0.1584 0.5631 0.057 Uiso 1 1 calc R
C36 C 0.7026(3) 0.08910(11) 0.49331(15) 0.0385(6) Uani 1 1 d .
H36 H 0.7328 0.0596 0.5344 0.046 Uiso 1 1 calc R
C37 C 0.6272(2) 0.07409(11) 0.41576(14) 0.0326(5) Uani 1 1 d .
H37 H 0.6084 0.0335 0.4036 0.039 Uiso 1 1 calc R

loop_
_atom_site_aniso_label
_atom_site_aniso_U_11
_atom_site_aniso_U_22
_atom_site_aniso_U_33
_atom_site_aniso_U_23
_atom_site_aniso_U_13
_atom_site_aniso_U_12
Fe1 0.0254(2) 0.0317(2) 0.0267(2) 0.00230(14) 0.00766(14) -0.00040(14)
N1 0.0296(11) 0.0324(11) 0.0290(11) 0.0006(9) 0.0078(8) -0.0025(9)
O1 0.0313(9) 0.0344(9) 0.0323(9) -0.0016(7) 0.0137(7) -0.0049(7)
O2 0.0251(8) 0.0382(9) 0.0334(9) 0.0072(7) 0.0079(7) 0.0030(7)
O3 0.0303(9) 0.0457(10) 0.0286(9) -0.0030(7) 0.0075(7) 0.0055(7)
C1 0.0257(12) 0.0346(13) 0.0230(12) 0.0046(10) 0.0048(9) -0.0022(10)
C2 0.0314(13) 0.0322(13) 0.0241(12) 0.0023(10) 0.0044(10) -0.0005(10)
C3 0.0369(14) 0.0341(13) 0.0350(14) 0.0023(11) 0.0039(11) -0.0035(11)
C4 0.0284(13) 0.0432(15) 0.0448(15) 0.0073(12) 0.0080(11) -0.0053(11)
C5 0.0260(13) 0.0447(15) 0.0364(14) 0.0030(11) 0.0097(10) 0.0014(11)
C6 0.0294(13) 0.0356(13) 0.0244(12) 0.0037(10) 0.0054(10) 0.0024(10)
C7 0.0315(13) 0.0397(14) 0.0328(13) -0.0035(11) 0.0120(11) 0.0013(11)
C8 0.0356(15) 0.0592(18) 0.0482(16) -0.0203(13) 0.0086(12) -0.0019(13)
C9 0.0371(15) 0.0496(16) 0.0464(16) -0.0109(13) 0.0171(12) 0.0010(12)
C10 0.0651(19) 0.0377(15) 0.0586(18) -0.0012(13) 0.0323(15) 0.0047(13)
C11 0.0412(15) 0.0319(13) 0.0355(14) -0.0016(11) 0.0132(11) -0.0012(11)
C12 0.0410(15) 0.0440(15) 0.0537(17) -0.0023(13) 0.0141(13) 0.0074(12)
C13 0.0618(18) 0.0402(15) 0.0374(15) -0.0058(12) 0.0224(13) -0.0042(13)
C14 0.0588(18) 0.0342(14) 0.0535(17) -0.0052(12) 0.0213(14) 0.0000(13)
C15 0.0285(13) 0.0302(12) 0.0343(14) 0.0069(10) 0.0102(10) 0.0084(10)
C16 0.0331(13) 0.0334(13) 0.0362(14) 0.0041(11) 0.0090(11) 0.0085(11)
C17 0.0471(16) 0.0482(16) 0.0375(15) 0.0009(12) 0.0091(12) 0.0099(13)
C18 0.0590(19) 0.0676(19) 0.0388(16) 0.0058(14) 0.0252(15) 0.0150(15)
C19 0.0434(16) 0.0548(17) 0.0556(18) 0.0159(14) 0.0293(14) 0.0103(13)
C20 0.0307(13) 0.0334(13) 0.0464(15) 0.0127(11) 0.0174(12) 0.0095(11)
C21 0.0278(13) 0.0339(14) 0.0605(17) 0.0126(12) 0.0147(12) 0.0042(11)
C22 0.0269(13) 0.0402(15) 0.0586(17) 0.0115(13) 0.0109(12) 0.0019(11)
C23 0.0387(15) 0.0374(15) 0.071(2) 0.0020(14) 0.0065(14) 0.0016(12)
C24 0.0360(16) 0.0542(18) 0.090(2) 0.0326(17) 0.0167(15) -0.0012(13)
C25 0.0278(13) 0.0488(15) 0.0387(14) 0.0045(12) 0.0024(11) -0.0016(11)
C26 0.0302(14) 0.0523(16) 0.0499(16) 0.0092(13) 0.0157(12) 0.0089(12)
C27 0.0386(15) 0.0517(17) 0.0493(16) 0.0024(13) 0.0072(13) -0.0085(12)
C28 0.0386(16) 0.085(2) 0.0491(18) 0.0058(16) -0.0028(13) -0.0039(15)
C29 0.0313(14) 0.0473(15) 0.0361(14) 0.0029(12) 0.0079(11) 0.0086(11)
C30 0.055(2) 0.132(3) 0.052(2) -0.004(2) 0.0163(16) 0.039(2)
C31 0.083(3) 0.122(3) 0.0462(19) -0.014(2) 0.0299(18) 0.011(2)
C32 0.0408(15) 0.0635(18) 0.0277(14) -0.0021(12) 0.0092(12) 0.0028(13)
C33 0.0495(16) 0.0361(15) 0.0390(15) 0.0012(12) 0.0095(12) -0.0027(12)
C34 0.0581(18) 0.0452(16) 0.0507(18) -0.0120(14) 0.0149(15) -0.0105(14)
C35 0.0441(16) 0.0629(19) 0.0365(15) -0.0096(14) 0.0088(12) -0.0064(14)
C36 0.0348(14) 0.0485(16) 0.0322(14) 0.0019(12) 0.0067(11) -0.0007(12)
C37 0.0304(13) 0.0364(13) 0.0320(13) 0.0002(11) 0.0086(11) 0.0002(10)

loop_
_atom_type_symbol
_atom_type_description
_atom_type_scat_dispersion_real
_atom_type_scat_dispersion_imag
_atom_type_scat_source
C C 0.0033 0.0016 'International Tables Vol C Tables 4.2.6.8 and 6.1.1.4'
H H 0.0000 0.0000 'International Tables Vol C Tables 4.2.6.8 and 6.1.1.4'
O O 0.0106 0.0060 'International Tables Vol C Tables 4.2.6.8 and 6.1.1.4'
Fe Fe 0.3463 0.8444 'International Tables Vol C Tables 4.2.6.8 and 6.1.1.4'
N N 0.0061 0.0033 'International Tables Vol C Tables 4.2.6.8 and 6.1.1.4'

loop_
_geom_angle_atom_site_label_1
_geom_angle_atom_site_label_2
_geom_angle_atom_site_label_3
_geom_angle
O1 Fe1 O2 144.59(7)
O1 Fe1 N1 95.35(7)
O2 Fe1 N1 105.94(7)
O1 Fe1 O3 106.63(7)
O2 Fe1 O3 98.40(6)
N1 Fe1 O3 97.49(7)
C33 N1 C37 116.6(2)
C33 N1 Fe1 122.00(16)
C37 N1 Fe1 120.82(15)
C1 O1 Fe1 154.96(14)
C15 O2 Fe1 136.45(14)
C29 O3 C32 109.39(17)
C29 O3 Fe1 125.81(13)
C32 O3 Fe1 124.17(14)
O1 C1 C2 119.57(19)
O1 C1 C6 120.31(19)
C2 C1 C6 120.0(2)
C3 C2 C1 118.0(2)
C3 C2 C11 119.8(2)
C1 C2 C11 122.17(19)
C4 C3 C2 122.5(2)
C4 C3 H3 118.7
C2 C3 H3 118.7
C5 C4 C3 119.1(2)
C5 C4 H4 120.4
C3 C4 H4 120.4
C4 C5 C6 122.7(2)
C4 C5 H5 118.7
C6 C5 H5 118.7
C5 C6 C1 117.5(2)
C5 C6 C7 119.5(2)
C1 C6 C7 122.8(2)
C10 C7 C6 112.7(2)
C10 C7 C8 110.7(2)
C6 C7 C8 108.45(19)
C10 C7 C9 105.1(2)
C6 C7 C9 112.2(2)
C8 C7 C9 107.67(19)
C7 C8 H8A 109.5
C7 C8 H8B 109.5
H8A C8 H8B 109.5
C7 C8 H8C 109.5
H8A C8 H8C 109.5
H8B C8 H8C 109.5
C7 C9 H9A 109.5
C7 C9 H9B 109.5
H9A C9 H9B 109.5
C7 C9 H9C 109.5
H9A C9 H9C 109.5
H9B C9 H9C 109.5
C7 C10 H10A 109.5
C7 C10 H10B 109.5
H10A C10 H10B 109.5
C7 C10 H10C 109.5
H10A C10 H10C 109.5
H10B C10 H10C 109.5
C13 C11 C12 110.6(2)
C13 C11 C2 110.16(19)
C12 C11 C2 110.45(19)
C13 C11 C14 106.9(2)
C12 C11 C14 106.3(2)
C2 C11 C14 112.3(2)
C11 C12 H12A 109.5
C11 C12 H12B 109.5
H12A C12 H12B 109.5
C11 C12 H12C 109.5
H12A C12 H12C 109.5
H12B C12 H12C 109.5
C11 C13 H13A 109.5
C11 C13 H13B 109.5
H13A C13 H13B 109.5
C11 C13 H13C 109.5
H13A C13 H13C 109.5
H13B C13 H13C 109.5
C11 C14 H14A 109.5
C11 C14 H14B 109.5
H14A C14 H14B 109.5
C11 C14 H14C 109.5
H14A C14 H14C 109.5
H14B C14 H14C 109.5
O2 C15 C16 120.6(2)
O2 C15 C20 119.8(2)
C16 C15 C20 119.5(2)
C17 C16 C15 118.2(2)
C17 C16 C25 120.1(2)
C15 C16 C25 121.6(2)
C18 C17 C16 121.7(3)
C18 C17 H17 119.2
C16 C17 H17 119.2
C19 C18 C17 119.3(2)
C19 C18 H18 120.4
C17 C18 H18 120.4
C18 C19 C20 122.6(2)
C18 C19 H19 118.7
C20 C19 H19 118.7
C19 C20 C15 117.5(2)
C19 C20 C21 120.8(2)
C15 C20 C21 121.7(2)
C22 C21 C23 111.1(2)
C22 C21 C20 112.4(2)
C23 C21 C20 108.52(19)
C22 C21 C24 106.21(19)
C23 C21 C24 106.0(2)
C20 C21 C24 112.4(2)
C21 C22 H22A 109.5
C21 C22 H22B 109.5
H22A C22 H22B 109.5
C21 C22 H22C 109.5
H22A C22 H22C 109.5
H22B C22 H22C 109.5
C21 C23 H23A 109.5
C21 C23 H23B 109.5
H23A C23 H23B 109.5
C21 C23 H23C 109.5
H23A C23 H23C 109.5
H23B C23 H23C 109.5
C21 C24 H24A 109.5
C21 C24 H24B 109.5
H24A C24 H24B 109.5
C21 C24 H24C 109.5
H24A C24 H24C 109.5
H24B C24 H24C 109.5
C27 C25 C28 107.0(2)
C27 C25 C26 110.8(2)
C28 C25 C26 106.6(2)
C27 C25 C16 111.9(2)
C28 C25 C16 111.9(2)
C26 C25 C16 108.6(2)
C25 C26 H26A 109.5
C25 C26 H26B 109.5
H26A C26 H26B 109.5
C25 C26 H26C 109.5
H26A C26 H26C 109.5
H26B C26 H26C 109.5
C25 C27 H27A 109.5
C25 C27 H27B 109.5
H27A C27 H27B 109.5
C25 C27 H27C 109.5
H27A C27 H27C 109.5
H27B C27 H27C 109.5
C25 C28 H28A 109.5
C25 C28 H28B 109.5
H28A C28 H28B 109.5
C25 C28 H28C 109.5
H28A C28 H28C 109.5
H28B C28 H28C 109.5
O3 C29 C30 108.0(2)
O3 C29 H29A 110.1
C30 C29 H29A 110.1
O3 C29 H29B 110.1
C30 C29 H29B 110.1
H29A C29 H29B 108.4
C29 C30 C31 106.2(2)
C29 C30 H30A 110.5
C31 C30 H30A 110.5
C29 C30 H30B 110.5
C31 C30 H30B 110.5
H30A C30 H30B 108.7
C30 C31 C32 105.7(2)
C30 C31 H31A 110.6
C32 C31 H31A 110.6
C30 C31 H31B 110.6
C32 C31 H31B 110.6
H31A C31 H31B 108.7
O3 C32 C31 106.4(2)
O3 C32 H32A 110.5
C31 C32 H32A 110.5
O3 C32 H32B 110.5
C31 C32 H32B 110.5
H32A C32 H32B 108.6
N1 C33 C34 123.2(2)
N1 C33 H33 118.4
C34 C33 H33 118.4
C35 C34 C33 119.0(3)
C35 C34 H34 120.5
C33 C34 H34 120.5
C34 C35 C36 119.5(3)
C34 C35 H35 120.3
C36 C35 H35 120.3
C35 C36 C37 118.8(2)
C35 C36 H36 120.6
C37 C36 H36 120.6
N1 C37 C36 122.9(2)
N1 C37 H37 118.5
C36 C37 H37 118.5

loop_
_geom_bond_atom_site_label_1
_geom_bond_atom_site_label_2
_geom_bond_distance
Fe1 O1 1.8860(15)
Fe1 O2 1.9105(15)
Fe1 N1 2.1405(19)
Fe1 O3 2.1461(15)
N1 C33 1.341(3)
N1 C37 1.343(3)
O1 C1 1.345(3)
O2 C15 1.345(3)
O3 C29 1.440(3)
O3 C32 1.443(3)
C1 C2 1.427(3)
C1 C6 1.430(3)
C2 C3 1.388(3)
C2 C11 1.541(3)
C3 C4 1.378(3)
C3 H3 0.9500
C4 C5 1.371(3)
C4 H4 0.9500
C5 C6 1.397(3)
C5 H5 0.9500
C6 C7 1.536(3)
C7 C10 1.531(4)
C7 C8 1.537(4)
C7 C9 1.539(3)
C8 H8A 0.9800
C8 H8B 0.9800
C8 H8C 0.9800
C9 H9A 0.9800
C9 H9B 0.9800
C9 H9C 0.9800
C10 H10A 0.9800
C10 H10B 0.9800
C10 H10C 0.9800
C11 C13 1.529(3)
C11 C12 1.538(4)
C11 C14 1.545(3)
C12 H12A 0.9800
C12 H12B 0.9800
C12 H12C 0.9800
C13 H13A 0.9800
C13 H13B 0.9800
C13 H13C 0.9800
C14 H14A 0.9800
C14 H14B 0.9800
C14 H14C 0.9800
C15 C16 1.423(3)
C15 C20 1.427(3)
C16 C17 1.394(3)
C16 C25 1.544(3)
C17 C18 1.379(4)
C17 H17 0.9500
C18 C19 1.370(4)
C18 H18 0.9500
C19 C20 1.394(4)
C19 H19 0.9500
C20 C21 1.534(4)
C21 C22 1.532(3)
C21 C23 1.534(4)
C21 C24 1.543(3)
C22 H22A 0.9800
C22 H22B 0.9800
C22 H22C 0.9800
C23 H23A 0.9800
C23 H23B 0.9800
C23 H23C 0.9800
C24 H24A 0.9800
C24 H24B 0.9800
C24 H24C 0.9800
C25 C27 1.528(4)
C25 C28 1.535(4)
C25 C26 1.538(4)
C26 H26A 0.9800
C26 H26B 0.9800
C26 H26C 0.9800
C27 H27A 0.9800
C27 H27B 0.9800
C27 H27C 0.9800
C28 H28A 0.9800
C28 H28B 0.9800
C28 H28C 0.9800
C29 C30 1.468(4)
C29 H29A 0.9900
C29 H29B 0.9900
C30 C31 1.485(4)
C30 H30A 0.9900
C30 H30B 0.9900
C31 C32 1.493(4)
C31 H31A 0.9900
C31 H31B 0.9900
C32 H32A 0.9900
C32 H32B 0.9900
C33 C34 1.367(4)
C33 H33 0.9500
C34 C35 1.357(4)
C34 H34 0.9500
C35 C36 1.363(4)
C35 H35 0.9500
C36 C37 1.373(3)
C36 H36 0.9500
C37 H37 0.9500
